data_2236547
loop_
_publ_author_name
'Prabhu, A. N.'
'Upadhyaya, V.'
'Girisha, K. S.'
'Naveena, C. S.'
'Guru Row, T. N.'

_publ_section_title
;
 2,2,2-Trichloro-<i>N</i>-(3-nitrophenyl)acetamide
;
_journal_coeditor_code PV2576
_journal_issue 10
_journal_name_full 'Acta Crystallographica Section E'
_journal_page_first o2832
_journal_paper_doi 10.1107/S1600536812036732
_journal_volume 68
_journal_year 2012
_chemical_formula_iupac 'C8 H5 Cl3 N2 O3'
_chemical_formula_moiety 'C8 H5 Cl3 N2 O3'
_chemical_formula_sum 'C8 H5 Cl3 N2 O3'
_chemical_formula_weight 283.49
_chemical_name_systematic
;
2,2,2-Trichloro-<i>N</i>-(3-nitrophenyl)acetamide
;
_space_group_IT_number 61
_symmetry_cell_setting orthorhombic
_symmetry_space_group_name_Hall '-P 2ac 2ab'
_symmetry_space_group_name_H-M 'P b c a'
_atom_sites_solution_hydrogens geom
_atom_sites_solution_primary direct
_atom_sites_solution_secondary difmap
_cell_angle_alpha 90.00
_cell_angle_beta 90.00
_cell_angle_gamma 90.00
_cell_formula_units_Z 8
_cell_length_a 11.5164(8)
_cell_length_b 10.1427(5)
_cell_length_c 19.9054(11)
_cell_measurement_reflns_used 2532
_cell_measurement_temperature 296(2)
_cell_measurement_theta_max 27.00
_cell_measurement_theta_min 2.05
_cell_volume 2325.1(2)
_computing_cell_refinement 'SAINT-Plus (Bruker, 1998)'
_computing_data_collection 'SMART (Bruker, 1998)'
_computing_data_reduction 'SAINT-Plus (Bruker, 1998)'
_computing_molecular_graphics 'ORTEP-3 (Farrugia, 1997) and CAMERON (Watkin <i>et al.</i>, 1993)'
_computing_publication_material 'WinGX (Farrugia, 1999)'
_computing_structure_refinement 'SHELXL97 (Sheldrick, 2008)'
_computing_structure_solution 'SHELXS97 (Sheldrick, 2008)'
_diffrn_ambient_temperature 296(2)
_diffrn_measured_fraction_theta_full 0.999
_diffrn_measured_fraction_theta_max 0.999
_diffrn_measurement_device_type 'Bruker SMART APEX CCD detector'
_diffrn_measurement_method '\w scans'
_diffrn_radiation_monochromator graphite
_diffrn_radiation_source 'Enhance (Mo) X-ray Source'
_diffrn_radiation_type MoK\a
_diffrn_radiation_wavelength 0.71073
_diffrn_reflns_av_R_equivalents 0.0275
_diffrn_reflns_av_sigmaI/netI 0.0289
_diffrn_reflns_limit_h_max 14
_diffrn_reflns_limit_h_min -5
_diffrn_reflns_limit_k_max 12
_diffrn_reflns_limit_k_min -10
_diffrn_reflns_limit_l_max 25
_diffrn_reflns_limit_l_min -14
_diffrn_reflns_number 8739
_diffrn_reflns_theta_full 27.00
_diffrn_reflns_theta_max 27.00
_diffrn_reflns_theta_min 2.05
_exptl_absorpt_coefficient_mu 0.780
_exptl_absorpt_correction_T_max 0.8724
_exptl_absorpt_correction_T_min 0.8597
_exptl_absorpt_correction_type multi-scan
_exptl_absorpt_process_details '(SAINT-Plus; Bruker, 1998)'
_exptl_crystal_colour yellow
_exptl_crystal_density_diffrn 1.620
_exptl_crystal_density_method 'not measured'
_exptl_crystal_description block
_exptl_crystal_F_000 1136
_exptl_crystal_size_max 0.20
_exptl_crystal_size_mid 0.18
_exptl_crystal_size_min 0.18
_refine_diff_density_max 0.456
_refine_diff_density_min -0.372
_refine_ls_extinction_method none
_refine_ls_goodness_of_fit_ref 1.068
_refine_ls_hydrogen_treatment constr
_refine_ls_matrix_type full
_refine_ls_number_parameters 145
_refine_ls_number_reflns 2532
_refine_ls_number_restraints 0
_refine_ls_restrained_S_all 1.068
_refine_ls_R_factor_all 0.0754
_refine_ls_R_factor_gt 0.0491
_refine_ls_shift/su_max 0.001
_refine_ls_shift/su_mean 0.000
_refine_ls_structure_factor_coef Fsqd
_refine_ls_weighting_details 'calc w=1/[\s^2^(Fo^2^)+(0.0695P)^2^+0.9222P] where P=(Fo^2^+2Fc^2^)/3'
_refine_ls_weighting_scheme calc
_refine_ls_wR_factor_gt 0.1321
_refine_ls_wR_factor_ref 0.1443
_reflns_number_gt 1713
_reflns_number_total 2532
_reflns_threshold_expression I>2\s(I)
_cod_data_source_file pv2576.cif
_cod_data_source_block I
_cod_database_code 2236547
_cod_database_fobs_code 2236547

loop_
_symmetry_equiv_pos_as_xyz
'x, y, z'
'x+1/2, -y+1/2, -z'
'-x, y+1/2, -z+1/2'
'-x+1/2, -y, z+1/2'
'-x, -y, -z'
'-x-1/2, y-1/2, z'
'x, -y-1/2, z-1/2'
'x-1/2, y, -z-1/2'

loop_
_atom_site_type_symbol
_atom_site_label
_atom_site_fract_x
_atom_site_fract_y
_atom_site_fract_z
_atom_site_U_iso_or_equiv
_atom_site_adp_type
_atom_site_calc_flag
_atom_site_refinement_flags
_atom_site_occupancy
_atom_site_symmetry_multiplicity
C C1 0.8599(3) 0.8973(3) 0.29007(15) 0.0522(8) Uani d . 1 1
C C2 0.7513(2) 0.9294(2) 0.33324(13) 0.0390(6) Uani d . 1 1
C C3 0.5939(2) 0.8197(2) 0.39617(13) 0.0367(6) Uani d . 1 1
C C4 0.5685(3) 0.7018(3) 0.42914(16) 0.0520(7) Uani d . 1 1
H H4 0.6196 0.6310 0.4260 0.062 Uiso calc R 1 1
C C5 0.4687(3) 0.6897(3) 0.4662(2) 0.0705(10) Uani d . 1 1
H H5 0.4522 0.6103 0.4876 0.085 Uiso calc R 1 1
C C6 0.3927(3) 0.7935(3) 0.47228(18) 0.0621(9) Uani d . 1 1
H H6 0.3243 0.7852 0.4968 0.074 Uiso calc R 1 1
C C7 0.4209(2) 0.9099(3) 0.44096(14) 0.0429(6) Uani d . 1 1
C C8 0.5197(2) 0.9263(2) 0.40254(13) 0.0387(6) Uani d . 1 1
H H8A 0.5358 1.0063 0.3817 0.046 Uiso calc R 1 1
Cl Cl1 0.82157(11) 0.79451(9) 0.22201(5) 0.0843(4) Uani d . 1 1
Cl Cl3 0.92258(9) 1.04369(8) 0.25994(5) 0.0801(4) Uani d . 1 1
Cl Cl2 0.96357(8) 0.81360(10) 0.34058(6) 0.0828(3) Uani d . 1 1
N N1 0.3404(2) 1.0223(3) 0.44728(15) 0.0580(7) Uani d . 1 1
N N2 0.6956(2) 0.82155(19) 0.35614(12) 0.0433(6) Uani d . 1 1
H H2N 0.7247 0.7464 0.3454 0.052 Uiso calc R 1 1
O O1 0.72365(18) 1.04229(16) 0.34446(11) 0.0524(5) Uani d . 1 1
O O2 0.3623(2) 1.1225(2) 0.41711(16) 0.0858(8) Uani d . 1 1
O O3 0.2570(2) 1.0101(3) 0.48485(16) 0.0900(9) Uani d . 1 1

loop_
_atom_site_aniso_label
_atom_site_aniso_U_11
_atom_site_aniso_U_22
_atom_site_aniso_U_33
_atom_site_aniso_U_12
_atom_site_aniso_U_13
_atom_site_aniso_U_23
C1 0.0626(19) 0.0350(14) 0.0589(18) -0.0020(13) 0.0223(15) 0.0010(12)
C2 0.0444(14) 0.0307(12) 0.0418(14) -0.0010(11) 0.0055(13) 0.0007(10)
C3 0.0383(14) 0.0318(12) 0.0400(13) -0.0053(10) -0.0002(12) -0.0019(10)
C4 0.0499(17) 0.0353(14) 0.071(2) 0.0007(12) 0.0134(16) 0.0083(13)
C5 0.064(2) 0.0461(18) 0.101(3) -0.0008(15) 0.027(2) 0.0226(17)
C6 0.0453(17) 0.0588(19) 0.082(2) -0.0057(14) 0.0193(17) 0.0078(16)
C7 0.0368(14) 0.0433(14) 0.0485(15) 0.0011(11) -0.0027(13) -0.0063(12)
C8 0.0412(14) 0.0332(13) 0.0416(14) -0.0015(10) -0.0005(12) -0.0017(10)
Cl1 0.1194(9) 0.0689(6) 0.0645(6) -0.0233(5) 0.0383(6) -0.0211(4)
Cl3 0.0991(8) 0.0439(4) 0.0973(7) -0.0162(4) 0.0522(6) 0.0022(4)
Cl2 0.0527(5) 0.0816(6) 0.1141(8) 0.0127(4) 0.0146(5) 0.0168(6)
N1 0.0462(15) 0.0550(16) 0.0728(18) 0.0068(12) 0.0062(14) -0.0033(13)
N2 0.0482(13) 0.0234(10) 0.0584(14) 0.0020(9) 0.0148(11) 0.0000(9)
O1 0.0560(12) 0.0243(9) 0.0767(14) -0.0014(8) 0.0169(11) -0.0020(8)
O2 0.0786(18) 0.0568(15) 0.122(2) 0.0245(13) 0.0300(16) 0.0152(15)
O3 0.0544(15) 0.0901(18) 0.125(2) 0.0202(13) 0.0345(16) 0.0105(17)

loop_
_atom_type_symbol
_atom_type_description
_atom_type_scat_dispersion_real
_atom_type_scat_dispersion_imag
_atom_type_scat_source
C C 0.0033 0.0016 'International Tables Vol C Tables 4.2.6.8 and 6.1.1.4'
H H 0.0000 0.0000 'International Tables Vol C Tables 4.2.6.8 and 6.1.1.4'
N N 0.0061 0.0033 'International Tables Vol C Tables 4.2.6.8 and 6.1.1.4'
O O 0.0106 0.0060 'International Tables Vol C Tables 4.2.6.8 and 6.1.1.4'
Cl Cl 0.1484 0.1585 'International Tables Vol C Tables 4.2.6.8 and 6.1.1.4'

loop_
_geom_angle_atom_site_label_1
_geom_angle_atom_site_label_2
_geom_angle_atom_site_label_3
_geom_angle
C2 C1 Cl3 110.05(18)
C2 C1 Cl1 110.3(2)
Cl3 C1 Cl1 109.88(16)
C2 C1 Cl2 109.17(19)
Cl3 C1 Cl2 108.75(18)
Cl1 C1 Cl2 108.65(15)
O1 C2 N2 125.5(2)
O1 C2 C1 120.9(2)
N2 C2 C1 113.6(2)
C8 C3 C4 119.8(2)
C8 C3 N2 123.5(2)
C4 C3 N2 116.7(2)
C5 C4 C3 120.4(3)
C5 C4 H4 119.8
C3 C4 H4 119.8
C4 C5 C6 120.8(3)
C4 C5 H5 119.6
C6 C5 H5 119.6
C7 C6 C5 117.9(3)
C7 C6 H6 121.1
C5 C6 H6 121.1
C6 C7 C8 123.4(3)
C6 C7 N1 118.5(3)
C8 C7 N1 118.1(2)
C7 C8 C3 117.7(2)
C7 C8 H8A 121.1
C3 C8 H8A 121.1
O2 N1 O3 123.6(3)
O2 N1 C7 118.5(3)
O3 N1 C7 117.8(3)
C2 N2 C3 126.5(2)
C2 N2 H2N 116.8
C3 N2 H2N 116.8

loop_
_geom_bond_atom_site_label_1
_geom_bond_atom_site_label_2
_geom_bond_distance
C1 C2 1.552(4)
C1 Cl3 1.756(3)
C1 Cl1 1.766(3)
C1 Cl2 1.777(3)
C2 O1 1.209(3)
C2 N2 1.348(3)
C3 C8 1.385(3)
C3 C4 1.395(3)
C3 N2 1.417(3)
C4 C5 1.372(4)
C4 H4 0.9300
C5 C6 1.374(4)
C5 H5 0.9300
C6 C7 1.374(4)
C6 H6 0.9300
C7 C8 1.380(4)
C7 N1 1.476(4)
C8 H8A 0.9300
N1 O2 1.207(3)
N1 O3 1.223(4)
N2 H2N 0.8600

loop_
_geom_hbond_atom_site_label_D
_geom_hbond_atom_site_label_H
_geom_hbond_atom_site_label_A
_geom_hbond_site_symmetry_A
_geom_hbond_distance_DH
_geom_hbond_distance_HA
_geom_hbond_distance_DA
_geom_hbond_angle_DHA
_geom_hbond_publ_flag
C8 H8A O1 1_555 0.930 2.316 2.870(3) 117 ?
C4 H4 O1 6_755 0.930 2.589 3.345(4) 138 y
N2 H2N O1 6_755 0.860 2.154 2.990(3) 164 y

loop_
_geom_torsion_atom_site_label_1
_geom_torsion_atom_site_label_2
_geom_torsion_atom_site_label_3
_geom_torsion_atom_site_label_4
_geom_torsion
Cl3 C1 C2 O1 -3.2(4)
Cl1 C1 C2 O1 -124.6(3)
Cl2 C1 C2 O1 116.1(3)
Cl3 C1 C2 N2 177.6(2)
Cl1 C1 C2 N2 56.2(3)
Cl2 C1 C2 N2 -63.1(3)
C8 C3 C4 C5 1.9(5)
N2 C3 C4 C5 -176.8(3)
C3 C4 C5 C6 -0.8(6)
C4 C5 C6 C7 -1.0(6)
C5 C6 C7 C8 1.8(5)
C5 C6 C7 N1 -179.7(3)
C6 C7 C8 C3 -0.6(4)
N1 C7 C8 C3 -179.1(2)
C4 C3 C8 C7 -1.2(4)
N2 C3 C8 C7 177.4(2)
C6 C7 N1 O2 -176.5(3)
C8 C7 N1 O2 2.1(4)
C6 C7 N1 O3 6.1(4)
C8 C7 N1 O3 -175.3(3)
O1 C2 N2 C3 1.3(5)
C1 C2 N2 C3 -179.5(3)
C8 C3 N2 C2 18.2(4)
C4 C3 N2 C2 -163.2(3)

loop_
_cod_related_entry_id
_cod_related_entry_database
_cod_related_entry_code
1 ChemSpider 83102
